data_4034407
loop_
_publ_author_name
'Li, Shasha'
'Zhang, Jinxia'
'Li, Hongjie'
'Feng, Lifei'
'Jiao, Peng'

_publ_section_title
;
 Preparation and Application of Amino Phosphine Ligands Bearing
 Spiro[indane-1,2'-pyrrolidine] Backbone.
;
_journal_issue 15
_journal_name_full 'The Journal of organic chemistry'
_journal_page_first 9460
_journal_page_last 9473
_journal_paper_doi 10.1021/acs.joc.9b00875
_journal_volume 84
_journal_year 2019
_chemical_absolute_configuration ad
_chemical_formula_moiety 'C12 H13 N O2'
_chemical_formula_sum 'C12 H13 N O2'
_chemical_formula_weight 203.23
_space_group_crystal_system tetragonal
_space_group_IT_number 92
_space_group_name_Hall 'P 4abw 2nw'
_space_group_name_H-M_alt 'P 41 21 2'
_atom_sites_solution_hydrogens geom
_audit_creation_date 2017-09-01
_audit_creation_method
;
Olex2 1.2
(compiled 2017.08.10 svn.r3458 for OlexSys, GUI svn.r5381)
;
_cell_angle_alpha 90
_cell_angle_beta 90
_cell_angle_gamma 90
_cell_formula_units_Z 8
_cell_length_a 12.23800(10)
_cell_length_b 12.23800(10)
_cell_length_c 13.7036(2)
_cell_measurement_reflns_used 6124
_cell_measurement_temperature 150.00(10)
_cell_measurement_theta_max 73.1710
_cell_measurement_theta_min 4.8280
_cell_volume 2052.37(4)
_computing_cell_refinement 'CrysAlisPro 1.171.38.46 (Rigaku OD, 2015)'
_computing_data_collection 'CrysAlisPro 1.171.38.46 (Rigaku OD, 2015)'
_computing_data_reduction 'CrysAlisPro 1.171.38.46 (Rigaku OD, 2015)'
_computing_molecular_graphics 'Olex2 (Dolomanov et al., 2009)'
_computing_publication_material 'Olex2 (Dolomanov et al., 2009)'
_computing_structure_refinement 'ShelXL (Sheldrick, 2015)'
_diffrn_ambient_environment N~2~
_diffrn_ambient_temperature 150.00(10)
_diffrn_detector 'CCD plate'
_diffrn_detector_area_resol_mean 5.3127
_diffrn_detector_type AtlasS2
_diffrn_measured_fraction_theta_full 1.000
_diffrn_measured_fraction_theta_max 0.995
_diffrn_measurement_details
;
List of Runs (angles in degrees, time in seconds):

  # Type    Start    End  Width  t~exp~   \w     \q     \k     \f   Frames
--------------------------------------------------------------------------
  1  \w     53.00  92.00   1.00    1.00    --   41.49  37.00-120.00   39
  2  \w     83.00 132.00   1.00    1.00    --  107.52  45.00-120.00   49
  3  \w     75.00 139.00   1.00    1.00    --  107.52  15.00-150.00   64
  4  \w     50.00 109.00   1.00    1.00    --  107.52 -94.00   0.00   59
  5  \w     44.00 104.00   1.00    1.00    --  107.52 -94.00 -60.00   60
  6  \w     38.00 121.00   1.00    1.00    --  107.52-125.00 -90.00   83
  7  \w     34.00 135.00   1.00    1.00    --  107.52 -30.00 -90.00  101
  8  \w    -40.00  -3.00   1.00    1.00    --  -41.49 125.00-150.00   37
  9  \w   -127.00   7.00   1.00    1.00    --  -41.49   0.00 -90.00  134
;
_diffrn_measurement_device 'four-circle diffractometer'
_diffrn_measurement_device_type 'SuperNova, Dual, Cu at zero, AtlasS2'
_diffrn_measurement_method '\w scans'
_diffrn_orient_matrix_type 'CrysAlisPro convention (1999,Acta A55,543-557)'
_diffrn_orient_matrix_UB_11 -0.1078419000
_diffrn_orient_matrix_UB_12 0.0252988000
_diffrn_orient_matrix_UB_13 -0.0536746000
_diffrn_orient_matrix_UB_21 0.0281730000
_diffrn_orient_matrix_UB_22 -0.0862135000
_diffrn_orient_matrix_UB_23 -0.0777599000
_diffrn_orient_matrix_UB_31 -0.0588147000
_diffrn_orient_matrix_UB_32 -0.0880206000
_diffrn_orient_matrix_UB_33 0.0608519000
_diffrn_radiation_monochromator mirror
_diffrn_radiation_probe x-ray
_diffrn_radiation_type CuK\a
_diffrn_radiation_wavelength 1.54184
_diffrn_reflns_av_R_equivalents 0.0217
_diffrn_reflns_av_unetI/netI 0.0170
_diffrn_reflns_Laue_measured_fraction_full 1.000
_diffrn_reflns_Laue_measured_fraction_max 0.995
_diffrn_reflns_limit_h_max 10
_diffrn_reflns_limit_h_min -15
_diffrn_reflns_limit_k_max 12
_diffrn_reflns_limit_k_min -12
_diffrn_reflns_limit_l_max 16
_diffrn_reflns_limit_l_min -16
_diffrn_reflns_number 7731
_diffrn_reflns_point_group_measured_fraction_full 1.000
_diffrn_reflns_point_group_measured_fraction_max 0.988
_diffrn_reflns_theta_full 67.684
_diffrn_reflns_theta_max 73.238
_diffrn_reflns_theta_min 4.845
_diffrn_source 'micro-focus sealed X-ray tube'
_diffrn_source_type 'SuperNova (Cu) X-ray Source'
_exptl_absorpt_coefficient_mu 0.728
_exptl_absorpt_correction_T_max 1.00000
_exptl_absorpt_correction_T_min 0.65862
_exptl_absorpt_correction_type multi-scan
_exptl_absorpt_process_details
;
CrysAlisPro 1.171.38.46 (Rigaku Oxford Diffraction, 2015)
Empirical absorption correction using spherical harmonics,
 implemented in SCALE3 ABSPACK scaling algorithm.
;
_exptl_crystal_colour 'clear light colourless'
_exptl_crystal_density_diffrn 1.315
_exptl_crystal_description block
_exptl_crystal_F_000 864
_exptl_crystal_size_max 0.4
_exptl_crystal_size_mid 0.3
_exptl_crystal_size_min 0.2
_refine_diff_density_max 0.133
_refine_diff_density_min -0.228
_refine_diff_density_rms 0.051
_refine_ls_abs_structure_details
;
 Flack x determined using 782 quotients [(I+)-(I-)]/[(I+)+(I-)]
 (Parsons, Flack and Wagner, Acta Cryst. B69 (2013) 249-259).
;
_refine_ls_abs_structure_Flack 0.01(7)
_refine_ls_extinction_method none
_refine_ls_goodness_of_fit_ref 1.078
_refine_ls_hydrogen_treatment constr
_refine_ls_matrix_type full
_refine_ls_number_parameters 137
_refine_ls_number_reflns 2035
_refine_ls_number_restraints 0
_refine_ls_restrained_S_all 1.078
_refine_ls_R_factor_all 0.0289
_refine_ls_R_factor_gt 0.0284
_refine_ls_shift/su_max 0.000
_refine_ls_shift/su_mean 0.000
_refine_ls_structure_factor_coef Fsqd
_refine_ls_weighting_details 'w=1/[\s^2^(Fo^2^)+(0.0370P)^2^+0.3812P] where P=(Fo^2^+2Fc^2^)/3'
_refine_ls_weighting_scheme calc
_refine_ls_wR_factor_gt 0.0704
_refine_ls_wR_factor_ref 0.0708
_reflns_Friedel_coverage 0.653
_reflns_Friedel_fraction_full 1.000
_reflns_Friedel_fraction_max 0.978
_reflns_number_gt 2002
_reflns_number_total 2035
_reflns_threshold_expression 'I > 2\s(I)'
_cod_data_source_file 9.cif
_cod_data_source_block 20170901a
_cod_database_code 4034407
_shelx_shelxl_version_number 2014/7
_chemical_oxdiff_formula c1h1n1o1
_shelx_space_group_comment
;
The symmetry employed for this shelxl refinement is uniquely defined
by the following loop, which should always be used as a source of
symmetry information in preference to the above space-group names.
They are only intended as comments.
;
_reflns_odcompleteness_completeness 99.91
_reflns_odcompleteness_iscentric 1
_reflns_odcompleteness_theta 67.13
_olex2_refinement_description
;
1. Fixed Uiso
 At 1.2 times of:
  All C(H) groups, All C(H,H) groups, All N(H) groups
 At 1.5 times of:
  All O(H) groups
2.a Secondary CH2 refined with riding coordinates:
 C11(H11A,H11B), C12(H12A,H12B), C9(H9A,H9B), C8(H8A,H8B)
2.b Aromatic/amide H refined with riding coordinates:
 N10(H10), C4(H4), C5(H5), C6(H6)
2.c Idealised tetrahedral OH refined as rotating group:
 O15(H15)
;
_olex2_submission_special_instructions 'No special instructions were received'
_oxdiff_exptl_absorpt_empirical_details
;
Empirical correction (ABSPACK) includes:
- Absorption correction using spherical harmonics
- Frame scaling
;
_oxdiff_exptl_absorpt_empirical_full_max 1.515
_oxdiff_exptl_absorpt_empirical_full_min 0.781

loop_
_space_group_symop_operation_xyz
'x, y, z'
'-x, -y, z+1/2'
'-y+1/2, x+1/2, z+1/4'
'y+1/2, -x+1/2, z+3/4'
'-x+1/2, y+1/2, -z+1/4'
'x+1/2, -y+1/2, -z+3/4'
'y, x, -z'
'-y, -x, -z+1/2'

loop_
_atom_site_label
_atom_site_type_symbol
_atom_site_fract_x
_atom_site_fract_y
_atom_site_fract_z
_atom_site_U_iso_or_equiv
_atom_site_adp_type
_atom_site_occupancy
_atom_site_site_symmetry_order
_atom_site_calc_flag
_atom_site_refinement_flags_posn
O14 O 0.48604(9) 0.30617(10) 0.56446(8) 0.0248(3) Uani 1 1 d .
O15 O 0.24531(10) 0.19471(9) 0.78264(9) 0.0282(3) Uani 1 1 d .
H15 H 0.2240 0.1335 0.7977 0.042 Uiso 1 1 calc GR
N10 N 0.33836(11) 0.39609(11) 0.62622(9) 0.0195(3) Uani 1 1 d .
H10 H 0.3117 0.4144 0.5705 0.023 Uiso 1 1 calc R
C13 C 0.43007(12) 0.33926(13) 0.63469(11) 0.0199(3) Uani 1 1 d .
C2 C 0.17661(13) 0.36592(13) 0.73169(10) 0.0180(3) Uani 1 1 d .
C3 C 0.15792(13) 0.25902(13) 0.76154(11) 0.0204(3) Uani 1 1 d .
C7 C 0.08942(13) 0.43422(14) 0.70889(12) 0.0212(3) Uani 1 1 d .
C4 C 0.05016(14) 0.22263(14) 0.77027(12) 0.0249(4) Uani 1 1 d .
H4 H 0.0362 0.1514 0.7904 0.030 Uiso 1 1 calc R
C11 C 0.37697(14) 0.39948(13) 0.79352(11) 0.0225(3) Uani 1 1 d .
H11A H 0.4153 0.4656 0.8122 0.027 Uiso 1 1 calc R
H11B H 0.3469 0.3658 0.8517 0.027 Uiso 1 1 calc R
C1 C 0.28516(13) 0.42568(13) 0.71934(11) 0.0191(3) Uani 1 1 d .
C12 C 0.45429(13) 0.32050(14) 0.74110(11) 0.0234(3) Uani 1 1 d .
H12A H 0.5300 0.3372 0.7559 0.028 Uiso 1 1 calc R
H12B H 0.4393 0.2454 0.7595 0.028 Uiso 1 1 calc R
C5 C -0.03607(14) 0.29225(15) 0.74907(12) 0.0270(4) Uani 1 1 d .
H5 H -0.1074 0.2674 0.7565 0.032 Uiso 1 1 calc R
C9 C 0.24755(14) 0.54598(13) 0.71829(12) 0.0243(3) Uani 1 1 d .
H9A H 0.2492 0.5763 0.7837 0.029 Uiso 1 1 calc R
H9B H 0.2948 0.5894 0.6767 0.029 Uiso 1 1 calc R
C6 C -0.01799(14) 0.39828(15) 0.71690(13) 0.0260(4) Uani 1 1 d .
H6 H -0.0761 0.4440 0.7012 0.031 Uiso 1 1 calc R
C8 C 0.13025(14) 0.54531(14) 0.67836(13) 0.0261(4) Uani 1 1 d .
H8A H 0.0868 0.6031 0.7073 0.031 Uiso 1 1 calc R
H8B H 0.1295 0.5532 0.6079 0.031 Uiso 1 1 calc R

loop_
_atom_site_aniso_label
_atom_site_aniso_U_11
_atom_site_aniso_U_22
_atom_site_aniso_U_33
_atom_site_aniso_U_23
_atom_site_aniso_U_13
_atom_site_aniso_U_12
O14 0.0188(6) 0.0303(6) 0.0253(6) -0.0028(5) 0.0034(4) 0.0034(5)
O15 0.0236(6) 0.0171(5) 0.0440(7) 0.0072(5) 0.0018(5) -0.0003(5)
N10 0.0180(6) 0.0226(7) 0.0179(6) 0.0011(5) 0.0012(5) 0.0008(5)
C13 0.0165(7) 0.0192(7) 0.0240(7) 0.0001(6) 0.0004(6) -0.0039(6)
C2 0.0185(7) 0.0187(8) 0.0166(6) -0.0015(5) 0.0020(6) -0.0014(6)
C3 0.0220(8) 0.0199(7) 0.0195(7) -0.0011(6) 0.0023(6) -0.0010(6)
C7 0.0222(8) 0.0226(8) 0.0188(7) -0.0014(6) 0.0019(6) 0.0012(6)
C4 0.0256(9) 0.0239(8) 0.0252(8) 0.0009(6) 0.0039(7) -0.0068(6)
C11 0.0221(8) 0.0235(8) 0.0218(7) -0.0007(6) -0.0013(6) -0.0018(6)
C1 0.0201(8) 0.0173(7) 0.0198(7) 0.0000(6) 0.0014(6) -0.0015(6)
C12 0.0180(7) 0.0271(9) 0.0250(8) 0.0011(6) -0.0018(6) -0.0006(6)
C5 0.0186(8) 0.0361(10) 0.0265(8) -0.0032(7) 0.0029(6) -0.0058(7)
C9 0.0267(9) 0.0173(8) 0.0288(8) -0.0010(6) 0.0032(7) -0.0019(6)
C6 0.0193(8) 0.0318(9) 0.0269(8) -0.0009(7) -0.0002(7) 0.0043(7)
C8 0.0269(9) 0.0199(8) 0.0315(8) 0.0027(7) 0.0023(7) 0.0039(6)

loop_
_atom_type_symbol
_atom_type_description
_atom_type_scat_dispersion_real
_atom_type_scat_dispersion_imag
_atom_type_scat_source
C C 0.0181 0.0091 'International Tables Vol C Tables 4.2.6.8 and 6.1.1.4'
H H 0.0000 0.0000 'International Tables Vol C Tables 4.2.6.8 and 6.1.1.4'
N N 0.0311 0.0180 'International Tables Vol C Tables 4.2.6.8 and 6.1.1.4'
O O 0.0492 0.0322 'International Tables Vol C Tables 4.2.6.8 and 6.1.1.4'

loop_
_geom_angle_atom_site_label_1
_geom_angle_atom_site_label_2
_geom_angle_atom_site_label_3
_geom_angle
C3 O15 H15 109.5
C13 N10 H10 122.4
C13 N10 C1 115.22(13)
C1 N10 H10 122.4
O14 C13 N10 124.55(14)
O14 C13 C12 126.08(14)
N10 C13 C12 109.36(13)
C3 C2 C7 120.37(14)
C3 C2 C1 128.84(14)
C7 C2 C1 110.79(13)
O15 C3 C2 118.58(14)
O15 C3 C4 122.68(15)
C2 C3 C4 118.73(15)
C2 C7 C8 110.48(14)
C6 C7 C2 121.15(15)
C6 C7 C8 128.35(15)
C3 C4 H4 119.9
C5 C4 C3 120.29(16)
C5 C4 H4 119.9
H11A C11 H11B 108.7
C1 C11 H11A 110.6
C1 C11 H11B 110.6
C12 C11 H11A 110.6
C12 C11 H11B 110.6
C12 C11 C1 105.73(12)
N10 C1 C2 111.22(12)
N10 C1 C11 101.33(12)
N10 C1 C9 110.94(12)
C2 C1 C11 117.36(13)
C2 C1 C9 101.46(12)
C9 C1 C11 114.85(13)
C13 C12 C11 103.67(13)
C13 C12 H12A 111.0
C13 C12 H12B 111.0
C11 C12 H12A 111.0
C11 C12 H12B 111.0
H12A C12 H12B 109.0
C4 C5 H5 119.4
C4 C5 C6 121.29(16)
C6 C5 H5 119.4
C1 C9 H9A 110.5
C1 C9 H9B 110.5
H9A C9 H9B 108.7
C8 C9 C1 106.09(13)
C8 C9 H9A 110.5
C8 C9 H9B 110.5
C7 C6 H6 120.9
C5 C6 C7 118.13(16)
C5 C6 H6 120.9
C7 C8 C9 102.45(13)
C7 C8 H8A 111.3
C7 C8 H8B 111.3
C9 C8 H8A 111.3
C9 C8 H8B 111.3
H8A C8 H8B 109.2

loop_
_geom_bond_atom_site_label_1
_geom_bond_atom_site_label_2
_geom_bond_distance
O14 C13 1.2487(19)
O15 H15 0.8200
O15 C3 1.359(2)
N10 H10 0.8600
N10 C13 1.325(2)
N10 C1 1.4777(19)
C13 C12 1.506(2)
C2 C3 1.390(2)
C2 C7 1.391(2)
C2 C1 1.526(2)
C3 C4 1.397(2)
C7 C6 1.390(2)
C7 C8 1.508(2)
C4 H4 0.9300
C4 C5 1.387(3)
C11 H11A 0.9700
C11 H11B 0.9700
C11 C1 1.549(2)
C11 C12 1.532(2)
C1 C9 1.543(2)
C12 H12A 0.9700
C12 H12B 0.9700
C5 H5 0.9300
C5 C6 1.388(3)
C9 H9A 0.9700
C9 H9B 0.9700
C9 C8 1.536(2)
C6 H6 0.9300
C8 H8A 0.9700
C8 H8B 0.9700

loop_
_geom_torsion_atom_site_label_1
_geom_torsion_atom_site_label_2
_geom_torsion_atom_site_label_3
_geom_torsion_atom_site_label_4
_geom_torsion
O14 C13 C12 C11 167.22(16)
O15 C3 C4 C5 179.09(15)
N10 C13 C12 C11 -13.44(17)
N10 C1 C9 C8 90.24(15)
C13 N10 C1 C2 -112.43(14)
C13 N10 C1 C11 13.06(17)
C13 N10 C1 C9 135.44(14)
C2 C3 C4 C5 0.2(2)
C2 C7 C6 C5 0.5(2)
C2 C7 C8 C9 -18.18(17)
C2 C1 C9 C8 -27.98(15)
C3 C2 C7 C6 1.1(2)
C3 C2 C7 C8 -179.83(14)
C3 C2 C1 N10 79.60(19)
C3 C2 C1 C11 -36.4(2)
C3 C2 C1 C9 -162.38(15)
C3 C4 C5 C6 1.4(3)
C7 C2 C3 O15 179.64(14)
C7 C2 C3 C4 -1.5(2)
C7 C2 C1 N10 -100.77(15)
C7 C2 C1 C11 143.25(14)
C7 C2 C1 C9 17.26(16)
C4 C5 C6 C7 -1.7(3)
C11 C1 C9 C8 -155.62(13)
C1 N10 C13 O14 179.42(14)
C1 N10 C13 C12 0.07(18)
C1 C2 C3 O15 -0.8(2)
C1 C2 C3 C4 178.14(15)
C1 C2 C7 C6 -178.54(15)
C1 C2 C7 C8 0.50(17)
C1 C11 C12 C13 20.83(16)
C1 C9 C8 C7 28.56(16)
C12 C11 C1 N10 -20.30(16)
C12 C11 C1 C2 100.98(15)
C12 C11 C1 C9 -139.93(14)
C6 C7 C8 C9 160.78(17)
C8 C7 C6 C5 -178.40(16)
